data_4327349
loop_
_publ_author_name
'Albert Figuerola'
'Joan Ribas'
'David Casanova'
'Miguel Maestro'
'Santiago Alvarez'
'Carmen Diaz'

_publ_section_title
;
 Magnetism of Cyano-Bridged Ln3+-M3+ Complexes. Part II: One-Dimensional
 Complexes (Ln3+ = Eu, Tb, Dy, Ho, Er, Tm; M3+ = Fe or Co) with bpy as
 Blocking Ligand
;
_journal_name_full 'Inorganic Chemistry'
_journal_page_first 6949
_journal_page_last 6958
_journal_paper_doi 10.1021/ic050650+
_journal_volume 44
_journal_year 2005
_chemical_formula_moiety 'C32 H28 Co2 Ho2 N16 O12, 4 (H2 O), 3 (C10 H8 N2)'
_chemical_formula_sum 'C62 H76 Co2 Ho2 N22 O16'
_chemical_formula_weight 1833.17
_chemical_name_systematic
; 
 ? 
;
_space_group_IT_number 2
_symmetry_cell_setting triclinic
_symmetry_space_group_name_Hall '-P 1'
_symmetry_space_group_name_H-M 'P -1'
_atom_sites_solution_hydrogens geom
_atom_sites_solution_primary direct
_atom_sites_solution_secondary difmap
_audit_creation_method SHELXL-97
_cell_angle_alpha 83.3170(10)
_cell_angle_beta 84.4510(10)
_cell_angle_gamma 63.8570(10)
_cell_formula_units_Z 1
_cell_length_a 9.6954(4)
_cell_length_b 10.5647(4)
_cell_length_c 20.0042(7)
_cell_measurement_temperature 298(2)
_cell_volume 1824.52(12)
_computing_cell_refinement 'Bruker SAINT'
_computing_data_collection 'Bruker SMART'
_computing_data_reduction 'Bruker SHELXTL'
_computing_molecular_graphics 'Bruker SHELXTL'
_computing_publication_material 'Bruker SHELXTL'
_computing_structure_refinement 'SHELXL-97 (Sheldrick, 1997)'
_computing_structure_solution 'SHELXS-97 (Sheldrick, 1990)'
_diffrn_ambient_temperature 298(2)
_diffrn_measured_fraction_theta_full 0.920
_diffrn_measured_fraction_theta_max 0.920
_diffrn_measurement_device_type 'CCD area detector'
_diffrn_measurement_method 'phi and omega scans'
_diffrn_radiation_monochromator graphite
_diffrn_radiation_source 'fine-focus sealed tube'
_diffrn_radiation_type MoK\a
_diffrn_radiation_wavelength 0.71073
_diffrn_reflns_av_R_equivalents 0.0181
_diffrn_reflns_av_sigmaI/netI 0.0369
_diffrn_reflns_limit_h_max 12
_diffrn_reflns_limit_h_min -11
_diffrn_reflns_limit_k_max 13
_diffrn_reflns_limit_k_min -7
_diffrn_reflns_limit_l_max 26
_diffrn_reflns_limit_l_min -26
_diffrn_reflns_number 11925
_diffrn_reflns_theta_full 28.29
_diffrn_reflns_theta_max 28.29
_diffrn_reflns_theta_min 2.05
_diffrn_standards_decay_% 0.3
_exptl_absorpt_coefficient_mu 2.671
_exptl_absorpt_correction_T_max 0.7062
_exptl_absorpt_correction_T_min 0.4382
_exptl_absorpt_correction_type Semi-empirical
_exptl_absorpt_process_details SADABS
_exptl_crystal_colour Colourless
_exptl_crystal_density_diffrn 1.668
_exptl_crystal_description Block
_exptl_crystal_F_000 918
_exptl_crystal_size_max 0.37
_exptl_crystal_size_mid 0.16
_exptl_crystal_size_min 0.14
_refine_diff_density_max 0.732
_refine_diff_density_min -0.786
_refine_diff_density_rms 0.087
_refine_ls_extinction_method none
_refine_ls_goodness_of_fit_ref 1.000
_refine_ls_hydrogen_treatment mixed
_refine_ls_matrix_type full
_refine_ls_number_parameters 486
_refine_ls_number_reflns 8327
_refine_ls_number_restraints 0
_refine_ls_restrained_S_all 1.000
_refine_ls_R_factor_all 0.0317
_refine_ls_R_factor_gt 0.0262
_refine_ls_shift/su_max 0.004
_refine_ls_shift/su_mean 0.000
_refine_ls_structure_factor_coef Fsqd
_refine_ls_weighting_details 'calc w=1/[\s^2^(Fo^2^)+(0.0343P)^2^+0.6764P] where P=(Fo^2^+2Fc^2^)/3'
_refine_ls_weighting_scheme calc
_refine_ls_wR_factor_gt 0.0627
_refine_ls_wR_factor_ref 0.0650
_reflns_number_gt 7472
_reflns_number_total 8327
_reflns_threshold_expression >2sigma(I)
_cod_data_source_file ic0506502Bsi20050427_121801_10.cif
_cod_data_source_block complex11
_cod_database_code 4327349

loop_
_symmetry_equiv_pos_as_xyz
'x, y, z'
'-x, -y, -z'

loop_
_atom_site_label
_atom_site_type_symbol
_atom_site_fract_x
_atom_site_fract_y
_atom_site_fract_z
_atom_site_U_iso_or_equiv
_atom_site_adp_type
_atom_site_occupancy
_atom_site_symmetry_multiplicity
_atom_site_calc_flag
_atom_site_refinement_flags
_atom_site_disorder_assembly
_atom_site_disorder_group
Ho1 Ho 0.788123(13) 0.592191(12) 0.744606(6) 0.02014(4) Uani 1 1 d . . .
Co1 Co 1.23423(4) 0.04580(4) 0.726312(19) 0.02276(8) Uani 1 1 d . . .
O1 O 0.7671(3) 0.4838(3) 0.85006(11) 0.0427(6) Uani 1 1 d . . .
H1A H 0.7857 0.5025 0.8883 0.051 Uiso 1 1 d R . .
H1B H 0.7596 0.4067 0.8656 0.051 Uiso 1 1 d R . .
O2 O 0.6445(2) 0.4678(2) 0.73198(10) 0.0292(4) Uani 1 1 d . . .
H2A H 0.5852 0.5016 0.6999 0.035 Uiso 1 1 d R . .
H2B H 0.6784 0.3784 0.7362 0.035 Uiso 1 1 d R . .
O3 O 0.7901(3) 0.5790(2) 0.62682(10) 0.0344(5) Uani 1 1 d . . .
H3A H 0.7323 0.6552 0.5999 0.041 Uiso 1 1 d R . .
H3B H 0.7562 0.5125 0.6180 0.041 Uiso 1 1 d R . .
O4 O 0.8194(3) 0.7895(2) 0.68607(11) 0.0397(5) Uani 1 1 d . . .
H4A H 0.8781 0.8231 0.6941 0.048 Uiso 1 1 d R . .
H4B H 0.7627 0.8321 0.6525 0.048 Uiso 1 1 d R . .
N1 N 0.7456(3) 0.7583(3) 0.83443(13) 0.0319(6) Uani 1 1 d . . .
N2 N 1.0272(3) 0.5897(3) 0.78311(12) 0.0271(5) Uani 1 1 d . . .
N3 N 0.9794(3) 0.3471(3) 0.72958(13) 0.0297(5) Uani 1 1 d . . .
N4 N 1.0068(3) -0.0764(3) 0.71063(14) 0.0374(6) Uani 1 1 d . . .
N5 N 1.3018(3) 0.0792(3) 0.57477(15) 0.0467(7) Uani 1 1 d . . .
N6 N 1.4649(4) 0.1594(4) 0.74444(19) 0.0570(9) Uani 1 1 d . . .
N7 N 1.1773(4) 0.0078(4) 0.87867(16) 0.0565(9) Uani 1 1 d . . .
N8 N 1.5232(3) -0.2326(3) 0.72825(13) 0.0316(6) Uani 1 1 d . . .
N9 N 0.4575(3) 0.5517(3) 0.61632(15) 0.0447(7) Uani 1 1 d . . .
N10 N 0.7457(3) 0.3532(3) 0.58824(13) 0.0355(6) Uani 1 1 d . . .
C1 C 0.6055(4) 0.8366(4) 0.86202(17) 0.0422(8) Uani 1 1 d . . .
H1C H 0.5217 0.8278 0.8480 0.051 Uiso 1 1 calc R . .
C2 C 0.5796(5) 0.9297(4) 0.91011(18) 0.0516(10) Uani 1 1 d . . .
H2C H 0.4805 0.9835 0.9274 0.062 Uiso 1 1 calc R . .
C3 C 0.7034(6) 0.9409(5) 0.9317(2) 0.0619(12) Uani 1 1 d . . .
H3C H 0.6894 1.0023 0.9642 0.074 Uiso 1 1 calc R . .
C4 C 0.8476(5) 0.8610(4) 0.9053(2) 0.0537(10) Uani 1 1 d . . .
H4C H 0.9323 0.8677 0.9197 0.064 Uiso 1 1 calc R . .
C5 C 0.8668(4) 0.7693(3) 0.85664(15) 0.0325(7) Uani 1 1 d . . .
C6 C 1.0209(4) 0.6775(3) 0.82828(15) 0.0306(6) Uani 1 1 d . . .
C7 C 1.1551(4) 0.6807(4) 0.8464(2) 0.0473(9) Uani 1 1 d . . .
H7A H 1.1489 0.7424 0.8774 0.057 Uiso 1 1 calc R . .
C8 C 1.2959(4) 0.5931(4) 0.8186(2) 0.0517(10) Uani 1 1 d . . .
H8A H 1.3855 0.5951 0.8303 0.062 Uiso 1 1 calc R . .
C9 C 1.3013(4) 0.5032(4) 0.77369(19) 0.0449(9) Uani 1 1 d . . .
H9B H 1.3952 0.4416 0.7547 0.054 Uiso 1 1 calc R . .
C10 C 1.1667(3) 0.5046(4) 0.75664(17) 0.0347(7) Uani 1 1 d . . .
H10B H 1.1720 0.4439 0.7253 0.042 Uiso 1 1 calc R . .
C11 C 1.0717(3) 0.2327(3) 0.72719(14) 0.0256(6) Uani 1 1 d . . .
C12 C 1.0942(3) -0.0321(3) 0.71559(15) 0.0268(6) Uani 1 1 d . . .
C13 C 1.2715(3) 0.0689(3) 0.63122(16) 0.0306(6) Uani 1 1 d . . .
C14 C 1.3752(3) 0.1205(3) 0.73814(17) 0.0341(7) Uani 1 1 d . . .
C15 C 1.2005(3) 0.0211(3) 0.82133(16) 0.0335(7) Uani 1 1 d . . .
C16 C 1.4088(3) -0.1325(3) 0.72715(14) 0.0253(6) Uani 1 1 d . . .
C17 C 0.3187(4) 0.6620(4) 0.6192(2) 0.0543(10) Uani 1 1 d . . .
H17A H 0.3098 0.7421 0.6379 0.065 Uiso 1 1 calc R . .
C18 C 0.1889(4) 0.6639(5) 0.59626(18) 0.0513(10) Uani 1 1 d . . .
H18A H 0.0951 0.7438 0.5983 0.062 Uiso 1 1 calc R . .
C19 C 0.2018(4) 0.5443(5) 0.5702(2) 0.0572(11) Uani 1 1 d . . .
H19A H 0.1151 0.5397 0.5566 0.069 Uiso 1 1 calc R . .
C20 C 0.3438(4) 0.4314(4) 0.5644(2) 0.0520(10) Uani 1 1 d . . .
H20A H 0.3551 0.3511 0.5452 0.062 Uiso 1 1 calc R . .
C21 C 0.4703(4) 0.4388(4) 0.58755(16) 0.0350(7) Uani 1 1 d . . .
C22 C 0.6284(4) 0.3208(3) 0.58173(15) 0.0326(7) Uani 1 1 d . . .
C23 C 0.6532(4) 0.1866(4) 0.56895(19) 0.0454(8) Uani 1 1 d . . .
H23A H 0.5706 0.1656 0.5657 0.054 Uiso 1 1 calc R . .
C24 C 0.8026(4) 0.0835(4) 0.5610(2) 0.0490(9) Uani 1 1 d . . .
H24A H 0.8212 -0.0070 0.5518 0.059 Uiso 1 1 calc R . .
C25 C 0.9231(4) 0.1156(4) 0.56690(17) 0.0431(8) Uani 1 1 d . . .
H25A H 1.0244 0.0481 0.5615 0.052 Uiso 1 1 calc R . .
C26 C 0.8894(4) 0.2509(4) 0.58100(16) 0.0385(7) Uani 1 1 d . . .
H26A H 0.9708 0.2728 0.5858 0.046 Uiso 1 1 calc R . .
O1S O 0.7303(3) 0.1842(3) 0.75791(16) 0.0487(7) Uani 1 1 d . . .
O2S O 0.6415(3) 0.8478(3) 0.56400(12) 0.0493(6) Uani 1 1 d . . .
H2X H 0.5365 0.9089 0.5710 0.059 Uiso 1 1 d R . .
H2Y H 0.6628 0.8774 0.5262 0.059 Uiso 1 1 d R . .
O3X O 0.8248(14) 0.2054(8) 0.8794(2) 0.068(3) Uani 0.74(2) 1 d P A 1
O3Y O 0.724(3) 0.2616(19) 0.8874(6) 0.045(5) Uani 0.26(2) 1 d P A 2
O4S O 0.7244(14) 0.2228(13) 0.0205(6) 0.161(4) Uiso 0.50 1 d P . .
O5S O 0.9262(12) 0.0954(11) 0.9868(5) 0.128(3) Uiso 0.50 1 d P . .
N1S N 0.8849(6) 0.6271(4) 0.06687(19) 0.0826(14) Uani 1 1 d . . .
C1S C 0.7321(6) 0.6981(5) 0.0892(2) 0.0685(14) Uani 1 1 d . . .
H1SB H 0.7057 0.7561 0.1244 0.082 Uiso 1 1 calc R . .
C2S C 0.6200(7) 0.6820(5) 0.0588(2) 0.0729(14) Uani 1 1 d . . .
H2SA H 0.5175 0.7243 0.0743 0.087 Uiso 1 1 calc R . .
C3S C 0.6655(7) 0.6005(5) 0.0041(2) 0.0722(14) Uani 1 1 d . . .
H3SA H 0.5895 0.5926 -0.0177 0.087 Uiso 1 1 calc R . .
C4S C 0.8074(5) 0.5342(4) -0.01884(16) 0.0429(8) Uani 1 1 d . . .
H4SA H 0.8305 0.4825 -0.0563 0.051 Uiso 1 1 calc R . .
C5S C 0.9192(5) 0.5416(4) 0.01243(17) 0.0522(10) Uani 1 1 d . . .
H1X H 0.656(5) 0.166(4) 0.7491(19) 0.050(12) Uiso 1 1 d . . .
H1Y H 0.796(5) 0.120(5) 0.748(2) 0.060(15) Uiso 1 1 d . . .

loop_
_atom_site_aniso_label
_atom_site_aniso_U_11
_atom_site_aniso_U_22
_atom_site_aniso_U_33
_atom_site_aniso_U_23
_atom_site_aniso_U_13
_atom_site_aniso_U_12
Ho1 0.01577(6) 0.01477(7) 0.02666(7) -0.00263(4) -0.00311(4) -0.00308(5)
Co1 0.01528(17) 0.01603(18) 0.0330(2) -0.00398(15) -0.00262(14) -0.00239(14)
O1 0.0693(17) 0.0441(14) 0.0275(11) 0.0002(10) -0.0074(11) -0.0360(13)
O2 0.0250(10) 0.0239(11) 0.0392(11) -0.0035(9) -0.0059(8) -0.0101(9)
O3 0.0428(13) 0.0278(11) 0.0334(11) -0.0015(9) -0.0047(9) -0.0157(10)
O4 0.0440(13) 0.0351(13) 0.0485(13) 0.0121(10) -0.0199(11) -0.0250(11)
N1 0.0323(13) 0.0248(13) 0.0333(13) -0.0041(10) -0.0050(10) -0.0066(11)
N2 0.0234(12) 0.0258(13) 0.0334(13) 0.0009(10) -0.0060(10) -0.0117(10)
N3 0.0193(11) 0.0201(13) 0.0464(15) -0.0061(11) -0.0053(10) -0.0042(10)
N4 0.0335(14) 0.0330(15) 0.0488(16) 0.0000(12) -0.0069(12) -0.0172(12)
N5 0.0429(17) 0.0497(19) 0.0418(17) -0.0006(14) 0.0021(13) -0.0164(15)
N6 0.0399(17) 0.054(2) 0.087(3) -0.0139(18) -0.0076(16) -0.0267(16)
N7 0.067(2) 0.060(2) 0.0396(18) -0.0076(15) -0.0009(15) -0.0248(18)
N8 0.0235(12) 0.0226(13) 0.0434(15) -0.0058(11) -0.0058(10) -0.0038(10)
N9 0.0355(15) 0.0395(17) 0.0534(18) -0.0146(14) -0.0076(13) -0.0075(13)
N10 0.0346(14) 0.0350(15) 0.0354(14) -0.0086(11) -0.0045(11) -0.0119(12)
C1 0.0391(18) 0.0364(19) 0.0402(18) -0.0112(15) -0.0038(14) -0.0043(15)
C2 0.061(2) 0.036(2) 0.042(2) -0.0130(16) 0.0073(17) -0.0062(18)
C3 0.085(3) 0.053(3) 0.052(2) -0.031(2) 0.010(2) -0.031(2)
C4 0.068(3) 0.051(2) 0.055(2) -0.0218(19) -0.0046(19) -0.034(2)
C5 0.0436(18) 0.0249(15) 0.0313(15) -0.0010(12) -0.0058(13) -0.0164(14)
C6 0.0358(16) 0.0255(15) 0.0340(16) 0.0057(12) -0.0110(12) -0.0165(13)
C7 0.052(2) 0.048(2) 0.055(2) -0.0015(17) -0.0163(17) -0.0327(19)
C8 0.0370(19) 0.058(2) 0.070(3) 0.013(2) -0.0202(18) -0.0310(19)
C9 0.0249(16) 0.047(2) 0.062(2) 0.0058(18) -0.0044(15) -0.0171(15)
C10 0.0279(15) 0.0354(18) 0.0430(18) -0.0005(14) -0.0028(13) -0.0161(14)
C11 0.0180(13) 0.0234(15) 0.0345(15) -0.0029(11) -0.0040(11) -0.0076(12)
C12 0.0210(13) 0.0181(14) 0.0351(15) 0.0004(11) -0.0052(11) -0.0028(11)
C13 0.0205(13) 0.0240(15) 0.0420(18) -0.0046(13) -0.0018(12) -0.0045(12)
C14 0.0231(14) 0.0247(15) 0.0506(19) -0.0087(14) -0.0055(13) -0.0047(12)
C15 0.0270(15) 0.0284(16) 0.0411(18) -0.0072(13) -0.0039(13) -0.0068(13)
C16 0.0204(13) 0.0201(14) 0.0324(15) -0.0029(11) -0.0044(11) -0.0051(11)
C17 0.040(2) 0.050(2) 0.062(2) -0.0198(19) -0.0076(17) -0.0050(18)
C18 0.0345(19) 0.058(3) 0.045(2) -0.0022(18) -0.0056(15) -0.0050(17)
C19 0.038(2) 0.074(3) 0.060(2) -0.002(2) -0.0172(17) -0.021(2)
C20 0.045(2) 0.053(2) 0.061(2) -0.0088(19) -0.0159(18) -0.0204(19)
C21 0.0343(16) 0.0379(18) 0.0327(16) -0.0034(13) -0.0036(13) -0.0152(14)
C22 0.0359(16) 0.0337(17) 0.0283(15) -0.0052(12) -0.0039(12) -0.0142(14)
C23 0.046(2) 0.040(2) 0.054(2) -0.0071(16) -0.0055(16) -0.0219(17)
C24 0.052(2) 0.0296(18) 0.060(2) -0.0129(17) -0.0019(18) -0.0106(17)
C25 0.0404(19) 0.0380(19) 0.0404(18) -0.0114(15) -0.0053(14) -0.0050(15)
C26 0.0358(17) 0.0411(19) 0.0366(17) -0.0096(14) -0.0038(13) -0.0129(15)
O1S 0.0269(13) 0.0340(15) 0.086(2) -0.0111(14) -0.0040(13) -0.0120(12)
O2S 0.0454(14) 0.0447(15) 0.0435(14) 0.0140(11) -0.0047(11) -0.0102(12)
O3X 0.096(7) 0.052(3) 0.063(3) -0.002(2) 0.005(3) -0.041(4)
O3Y 0.046(11) 0.043(8) 0.051(6) 0.000(5) -0.003(6) -0.027(8)
N1S 0.137(4) 0.056(2) 0.047(2) -0.0009(18) -0.014(2) -0.033(3)
C1S 0.104(4) 0.041(2) 0.040(2) -0.0092(18) -0.001(2) -0.011(2)
C2S 0.095(4) 0.062(3) 0.046(2) 0.003(2) 0.000(2) -0.023(3)
C3S 0.116(4) 0.069(3) 0.045(2) 0.003(2) -0.015(3) -0.052(3)
C4S 0.070(3) 0.043(2) 0.0214(15) -0.0062(14) -0.0031(15) -0.0284(19)
C5S 0.093(3) 0.0309(19) 0.0301(18) 0.0040(14) -0.0084(18) -0.025(2)

loop_
_atom_type_symbol
_atom_type_description
_atom_type_scat_dispersion_real
_atom_type_scat_dispersion_imag
_atom_type_scat_source
C C 0.0033 0.0016 'International Tables Vol C Tables 4.2.6.8 and 6.1.1.4'
H H 0.0000 0.0000 'International Tables Vol C Tables 4.2.6.8 and 6.1.1.4'
N N 0.0061 0.0033 'International Tables Vol C Tables 4.2.6.8 and 6.1.1.4'
O O 0.0106 0.0060 'International Tables Vol C Tables 4.2.6.8 and 6.1.1.4'
Co Co 0.3494 0.9721 'International Tables Vol C Tables 4.2.6.8 and 6.1.1.4'
Ho Ho -0.2175 4.6783 'International Tables Vol C Tables 4.2.6.8 and 6.1.1.4'

loop_
_geom_angle_atom_site_label_1
_geom_angle_atom_site_label_2
_geom_angle_atom_site_label_3
_geom_angle
_geom_angle_site_symmetry_1
_geom_angle_site_symmetry_3
O1 Ho1 O2 73.84(8) . .
O1 Ho1 O3 144.59(8) . .
O2 Ho1 O3 74.28(7) . .
O1 Ho1 O4 144.40(8) . .
O2 Ho1 O4 136.29(7) . .
O3 Ho1 O4 71.01(8) . .
O1 Ho1 N8 102.00(9) . 1_465
O2 Ho1 N8 72.92(8) . 1_465
O3 Ho1 N8 82.87(8) . 1_465
O4 Ho1 N8 77.14(8) . 1_465
O1 Ho1 N3 79.51(9) . .
O2 Ho1 N3 74.65(7) . .
O3 Ho1 N3 77.56(8) . .
O4 Ho1 N3 121.30(8) . .
N8 Ho1 N3 145.58(8) 1_465 .
O1 Ho1 N2 86.40(8) . .
O2 Ho1 N2 148.42(7) . .
O3 Ho1 N2 114.28(8) . .
O4 Ho1 N2 72.28(8) . .
N8 Ho1 N2 136.54(8) 1_465 .
N3 Ho1 N2 77.74(8) . .
O1 Ho1 N1 70.23(8) . .
O2 Ho1 N1 127.08(8) . .
O3 Ho1 N1 143.81(8) . .
O4 Ho1 N1 74.90(8) . .
N8 Ho1 N1 78.04(8) 1_465 .
N3 Ho1 N1 132.37(8) . .
N2 Ho1 N1 64.77(8) . .
C16 Co1 C14 85.61(12) . .
C16 Co1 C15 90.95(13) . .
C14 Co1 C15 91.01(14) . .
C16 Co1 C13 88.28(12) . .
C14 Co1 C13 88.46(14) . .
C15 Co1 C13 179.10(13) . .
C16 Co1 C11 174.47(12) . .
C14 Co1 C11 88.87(12) . .
C15 Co1 C11 88.80(13) . .
C13 Co1 C11 91.92(12) . .
C16 Co1 C12 93.64(12) . .
C14 Co1 C12 178.97(13) . .
C15 Co1 C12 88.30(13) . .
C13 Co1 C12 92.21(13) . .
C11 Co1 C12 91.87(12) . .
C1 N1 C5 117.6(3) . .
C1 N1 Ho1 122.5(2) . .
C5 N1 Ho1 119.9(2) . .
C10 N2 C6 117.8(3) . .
C10 N2 Ho1 120.7(2) . .
C6 N2 Ho1 121.42(19) . .
C11 N3 Ho1 175.0(2) . .
C16 N8 Ho1 165.3(2) . 1_645
C17 N9 C21 117.7(3) . .
C26 N10 C22 117.9(3) . .
N1 C1 C2 123.4(4) . .
C3 C2 C1 118.4(4) . .
C4 C3 C2 119.5(3) . .
C3 C4 C5 119.6(4) . .
N1 C5 C4 121.5(3) . .
N1 C5 C6 117.0(3) . .
C4 C5 C6 121.5(3) . .
N2 C6 C7 120.8(3) . .
N2 C6 C5 116.8(3) . .
C7 C6 C5 122.5(3) . .
C8 C7 C6 120.3(3) . .
C9 C8 C7 118.5(3) . .
C8 C9 C10 119.3(3) . .
N2 C10 C9 123.2(3) . .
N3 C11 Co1 176.1(3) . .
N4 C12 Co1 177.9(3) . .
N5 C13 Co1 176.4(3) . .
N6 C14 Co1 176.8(3) . .
N7 C15 Co1 178.8(3) . .
N8 C16 Co1 172.8(3) . .
N9 C17 C18 123.8(4) . .
C19 C18 C17 117.9(4) . .
C18 C19 C20 119.4(4) . .
C19 C20 C21 119.1(4) . .
N9 C21 C20 121.9(3) . .
N9 C21 C22 116.3(3) . .
C20 C21 C22 121.8(3) . .
N10 C22 C23 121.7(3) . .
N10 C22 C21 116.3(3) . .
C23 C22 C21 122.0(3) . .
C22 C23 C24 119.2(3) . .
C25 C24 C23 119.7(3) . .
C24 C25 C26 117.8(3) . .
N10 C26 C25 123.7(3) . .
C1S N1S C5S 118.2(4) . .
C2S C1S N1S 119.5(4) . .
C1S C2S C3S 117.5(5) . .
C4S C3S C2S 124.5(5) . .
C3S C4S C5S 118.9(4) . .
C4S C5S N1S 121.2(4) . .
C4S C5S C5S 117.7(4) . 2_765
N1S C5S C5S 121.1(5) . 2_765

loop_
_geom_bond_atom_site_label_1
_geom_bond_atom_site_label_2
_geom_bond_distance
_geom_bond_site_symmetry_2
Ho1 O1 2.316(2) .
Ho1 O2 2.343(2) .
Ho1 O3 2.374(2) .
Ho1 O4 2.394(2) .
Ho1 N8 2.442(2) 1_465
Ho1 N3 2.465(2) .
Ho1 N2 2.501(2) .
Ho1 N1 2.536(2) .
Co1 C16 1.898(3) .
Co1 C14 1.899(3) .
Co1 C15 1.905(3) .
Co1 C13 1.909(3) .
Co1 C11 1.909(3) .
Co1 C12 1.910(3) .
N1 C1 1.343(4) .
N1 C5 1.351(4) .
N2 C10 1.348(4) .
N2 C6 1.347(4) .
N3 C11 1.148(4) .
N4 C12 1.151(4) .
N5 C13 1.144(4) .
N6 C14 1.135(4) .
N7 C15 1.152(4) .
N8 C16 1.147(4) .
N8 Ho1 2.442(2) 1_645
N9 C17 1.338(4) .
N9 C21 1.336(4) .
N10 C26 1.342(4) .
N10 C22 1.345(4) .
C1 C2 1.383(5) .
C2 C3 1.371(6) .
C3 C4 1.366(6) .
C4 C5 1.395(4) .
C5 C6 1.477(4) .
C6 C7 1.399(5) .
C7 C8 1.374(6) .
C8 C9 1.363(6) .
C9 C10 1.375(4) .
C17 C18 1.372(5) .
C18 C19 1.374(6) .
C19 C20 1.374(5) .
C20 C21 1.388(5) .
C21 C22 1.494(4) .
C22 C23 1.380(5) .
C23 C24 1.383(5) .
C24 C25 1.370(5) .
C25 C26 1.377(5) .
N1S C1S 1.389(7) .
N1S C5S 1.416(5) .
C1S C2S 1.377(7) .
C2S C3S 1.388(6) .
C3S C4S 1.302(6) .
C4S C5S 1.338(6) .
C5S C5S 1.487(9) 2_765

loop_
_geom_hbond_atom_site_label_D
_geom_hbond_atom_site_label_H
_geom_hbond_atom_site_label_A
_geom_hbond_distance_DH
_geom_hbond_distance_HA
_geom_hbond_distance_DA
_geom_hbond_angle_DHA
_geom_hbond_site_symmetry_A
O2 H2A N9 0.84 2.06 2.889(3) 170.7 .
O2 H2B O1S 0.85 1.89 2.732(3) 170.6 .
O3 H3A O2S 0.90 1.91 2.762(3) 158.1 .
O3 H3B N10 0.94 1.90 2.806(3) 163.4 .
O4 H4B O2S 0.86 2.17 2.975(3) 155.9 .
O1S H1Y N4 0.73(4) 2.32(4) 3.045(4) 177(5) .
O4 H4A N4 0.83 2.03 2.855(3) 174.6 1_565
O2S H2X N5 0.94 2.19 3.124(4) 169.5 1_465
O2S H2Y N5 0.83 2.05 2.861(4) 167.1 2_766
O1S H1X N6 0.85(4) 1.90(4) 2.739(4) 166(4) 1_455
